data_7111047
loop_
_publ_author_name
'Forbes, Glenn C.'
'Kennedy, Alan R.'
'Mulvey, Robert E.'
'Rowlings, Ren\'e B.'
'Clegg, William'
'Liddle, Stephen T.'
'Wilson, Chick C.'

_publ_section_title
;
 &#x2018;Inverse crown ether&#x2019; complexes extended to group 12
 through the syntheses of [Na2Zn2(HMDS)4(O)] and
 [{K2Zn2(HMDS)4(O2)x(O)y}\\infty ]
;
_journal_issue 18
_journal_name_full 'Chemical Communications'
_journal_page_first 1759
_journal_paper_doi 10.1039/b005233g
_journal_year 2000
_chemical_formula_sum 'C24 H72 N4 Na2 O Si8 Zn2'
_chemical_formula_weight 834.30
_chemical_name_systematic
; 
 ? 
;
_space_group_IT_number 2
_symmetry_cell_setting triclinic
_symmetry_space_group_name_Hall '-P 1'
_symmetry_space_group_name_H-M 'P -1'
_atom_sites_solution_hydrogens geom
_atom_sites_solution_primary direct
_atom_sites_solution_secondary difmap
_audit_creation_method SHELXL-97
_cell_angle_alpha 108.96(3)
_cell_angle_beta 99.77(4)
_cell_angle_gamma 96.13(4)
_cell_formula_units_Z 1
_cell_length_a 10.711(6)
_cell_length_b 12.810(6)
_cell_length_c 8.970(4)
_cell_measurement_reflns_used 25
_cell_measurement_temperature 183(2)
_cell_measurement_theta_max 20.01
_cell_measurement_theta_min 19.51
_cell_volume 1129.7(10)
_computing_cell_refinement ' " '
_computing_data_collection 'MSC/Rigaku Diffractometer Control'
_computing_data_reduction Texsan
_computing_molecular_graphics ORTEP-II
_computing_publication_material SHELXL-97
_computing_structure_refinement 'SHELXL-97 (Sheldrick, 1997)'
_computing_structure_solution SIR
_diffrn_ambient_temperature 183(2)
_diffrn_measured_fraction_theta_full 0.998
_diffrn_measured_fraction_theta_max 0.998
_diffrn_measurement_device_type 'Rigaku AFC7S'
_diffrn_measurement_method \w/2\q
_diffrn_radiation_monochromator graphite
_diffrn_radiation_source 'fine-focus sealed tube'
_diffrn_radiation_type MoK\a
_diffrn_radiation_wavelength 0.71069
_diffrn_reflns_av_R_equivalents 0.0134
_diffrn_reflns_av_sigmaI/netI 0.0438
_diffrn_reflns_limit_h_max 15
_diffrn_reflns_limit_h_min 0
_diffrn_reflns_limit_k_max 17
_diffrn_reflns_limit_k_min -18
_diffrn_reflns_limit_l_max 12
_diffrn_reflns_limit_l_min -12
_diffrn_reflns_number 6914
_diffrn_reflns_theta_full 30.04
_diffrn_reflns_theta_max 30.04
_diffrn_reflns_theta_min 2.79
_diffrn_standards_decay_% 1.470
_diffrn_standards_interval_count 150
_diffrn_standards_number 3
_exptl_absorpt_coefficient_mu 1.316
_exptl_absorpt_correction_T_max 1.000
_exptl_absorpt_correction_T_min 0.735
_exptl_absorpt_correction_type 'psi scans'
_exptl_crystal_colour colourless
_exptl_crystal_density_diffrn 1.226
_exptl_crystal_density_method 'not measured'
_exptl_crystal_description prism
_exptl_crystal_F_000 446
_exptl_crystal_size_max 0.50
_exptl_crystal_size_mid 0.40
_exptl_crystal_size_min 0.20
_refine_diff_density_max 1.113
_refine_diff_density_min -1.423
_refine_diff_density_rms 0.098
_refine_ls_extinction_method none
_refine_ls_goodness_of_fit_ref 1.072
_refine_ls_hydrogen_treatment mixed
_refine_ls_matrix_type full
_refine_ls_number_parameters 199
_refine_ls_number_reflns 6590
_refine_ls_number_restraints 0
_refine_ls_restrained_S_all 1.072
_refine_ls_R_factor_all 0.0546
_refine_ls_R_factor_gt 0.0399
_refine_ls_shift/su_max 0.001
_refine_ls_shift/su_mean 0.000
_refine_ls_structure_factor_coef Fsqd
_refine_ls_weighting_details 'w=1/[\s^2^(Fo^2^)+(0.0723P)^2^+0.7678P] where P=(Fo^2^+2Fc^2^)/3'
_refine_ls_weighting_scheme calc
_refine_ls_wR_factor_gt 0.1231
_refine_ls_wR_factor_ref 0.1305
_reflns_number_gt 5530
_reflns_number_total 6590
_reflns_threshold_expression >2sigma(I)
_cod_data_source_file b005233gsup1.cif
_cod_data_source_block znna
_cod_depositor_comments
;
The following automatic conversions were performed:

'_refine_ls_weighting_scheme' value 'calc
w=1/[\s^2^(Fo^2^)+(0.0723P)^2^+0.7678P] where P=(Fo^2^+2Fc^2^)/3' was
changed to 'calc'. New tag '_refine_ls_weighting_details' was
created. The value of the new tag was set to
'w=1/[\s^2^(Fo^2^)+(0.0723P)^2^+0.7678P] where P=(Fo^2^+2Fc^2^)/3'.

Automatic conversion script
Id: cif_fix_values 3143 2015-03-26 13:38:13Z robertas 
;
_cod_original_cell_volume 1129.6(9)
_cod_original_sg_symbol_H-M P-1
_cod_database_code 7111047

loop_
_symmetry_equiv_pos_as_xyz
'x, y, z'
'-x, -y, -z'

loop_
_atom_site_label
_atom_site_type_symbol
_atom_site_fract_x
_atom_site_fract_y
_atom_site_fract_z
_atom_site_U_iso_or_equiv
_atom_site_adp_type
_atom_site_occupancy
_atom_site_calc_flag
_atom_site_refinement_flags
Zn1 Zn -0.01942(2) 0.14621(2) 0.11420(3) 0.02145(8) Uani 1 d .
Si1 Si 0.18413(7) 0.24818(6) 0.44270(8) 0.02651(14) Uani 1 d .
Si2 Si 0.20649(7) 0.34386(6) 0.18103(8) 0.02640(14) Uani 1 d .
Si3 Si -0.28648(7) 0.16345(6) 0.21272(8) 0.02720(14) Uani 1 d .
Si4 Si -0.24974(7) 0.20525(6) -0.09242(9) 0.02886(15) Uani 1 d .
Na1 Na 0.21595(10) 0.05589(9) 0.08224(15) 0.0362(2) Uani 1 d .
O1 O 0.0000 0.0000 0.0000 0.0340(6) Uani 1 d S
N1 N 0.15029(19) 0.23685(16) 0.2424(2) 0.0247(4) Uani 1 d .
N2 N -0.20388(18) 0.15761(17) 0.0632(2) 0.0247(4) Uani 1 d .
C1 C 0.0858(3) 0.1282(3) 0.4683(4) 0.0419(6) Uani 1 d .
H1A H -0.0042 0.1385 0.4575 0.063 Uiso 1 calc R
H1B H 0.1181 0.1252 0.5756 0.063 Uiso 1 calc R
H1C H 0.0920 0.0581 0.3854 0.063 Uiso 1 calc R
C2 C 0.1506(4) 0.3813(3) 0.5829(4) 0.0466(7) Uani 1 d .
H2A H 0.2227 0.4421 0.6055 0.070 Uiso 1 calc R
H2B H 0.1398 0.3714 0.6841 0.070 Uiso 1 calc R
H2C H 0.0717 0.4000 0.5324 0.070 Uiso 1 calc R
C3 C 0.3568(3) 0.2407(3) 0.5191(4) 0.0454(7) Uani 1 d .
H3A H 0.3775 0.1700 0.4531 0.068 Uiso 1 calc R
H3B H 0.3695 0.2448 0.6318 0.068 Uiso 1 calc R
H3C H 0.4134 0.3036 0.5122 0.068 Uiso 1 calc R
C4 C 0.0901(3) 0.4434(2) 0.1827(4) 0.0412(6) Uani 1 d .
H4A H 0.0024 0.4008 0.1376 0.062 Uiso 1 calc R
H4B H 0.1107 0.4884 0.1174 0.062 Uiso 1 calc R
H4C H 0.0962 0.4929 0.2940 0.062 Uiso 1 calc R
C5 C 0.3640(3) 0.4317(3) 0.3091(4) 0.0437(7) Uani 1 d .
H5A H 0.3537 0.4690 0.4194 0.066 Uiso 1 calc R
H5B H 0.3913 0.4882 0.2639 0.066 Uiso 1 calc R
H5C H 0.4292 0.3836 0.3109 0.066 Uiso 1 calc R
C6 C 0.2376(3) 0.2827(3) -0.0271(3) 0.0391(6) Uani 1 d .
H6A H 0.3135 0.2465 -0.0216 0.059 Uiso 1 calc R
H6B H 0.2528 0.3426 -0.0710 0.059 Uiso 1 calc R
H6C H 0.1628 0.2272 -0.0972 0.059 Uiso 1 calc R
C7 C -0.2291(4) 0.2930(3) 0.3943(4) 0.0497(8) Uani 1 d .
H7A H -0.1374 0.2980 0.4375 0.074 Uiso 1 calc R
H7B H -0.2778 0.2904 0.4766 0.074 Uiso 1 calc R
H7C H -0.2420 0.3587 0.3642 0.074 Uiso 1 calc R
C8 C -0.2701(3) 0.0386(3) 0.2774(4) 0.0399(6) Uani 1 d .
H8A H -0.3255 -0.0283 0.1956 0.060 Uiso 1 calc R
H8B H -0.2958 0.0520 0.3809 0.060 Uiso 1 calc R
H8C H -0.1804 0.0272 0.2893 0.060 Uiso 1 calc R
C9 C -0.4651(3) 0.1569(3) 0.1458(4) 0.0426(6) Uani 1 d .
H9A H -0.4801 0.2240 0.1203 0.064 Uiso 1 calc R
H9B H -0.5078 0.1534 0.2328 0.064 Uiso 1 calc R
H9C H -0.5000 0.0900 0.0496 0.064 Uiso 1 calc R
C10 C -0.3043(4) 0.3448(3) -0.0285(5) 0.0539(9) Uani 1 d .
H10A H -0.3846 0.3369 0.0085 0.081 Uiso 1 calc R
H10B H -0.3186 0.3708 -0.1204 0.081 Uiso 1 calc R
H10C H -0.2380 0.3992 0.0596 0.081 Uiso 1 calc R
C11 C -0.1143(3) 0.2172(3) -0.1963(4) 0.0408(6) Uani 1 d .
H11A H -0.0476 0.2808 -0.1261 0.061 Uiso 1 calc R
H11B H -0.1465 0.2290 -0.2975 0.061 Uiso 1 calc R
H11C H -0.0779 0.1481 -0.2196 0.061 Uiso 1 calc R
C12 C -0.3833(3) 0.1030(4) -0.2547(4) 0.0538(9) Uani 1 d .
H12A H -0.3540 0.0318 -0.2998 0.081 Uiso 1 calc R
H12B H -0.4079 0.1334 -0.3405 0.081 Uiso 1 calc R
H12C H -0.4578 0.0907 -0.2085 0.081 Uiso 1 calc R

loop_
_atom_site_aniso_label
_atom_site_aniso_U_11
_atom_site_aniso_U_22
_atom_site_aniso_U_33
_atom_site_aniso_U_23
_atom_site_aniso_U_13
_atom_site_aniso_U_12
Zn1 0.02130(13) 0.01991(13) 0.02102(13) 0.00538(9) 0.00314(9) 0.00274(9)
Si1 0.0298(3) 0.0260(3) 0.0207(3) 0.0067(2) 0.0018(2) 0.0028(2)
Si2 0.0271(3) 0.0235(3) 0.0263(3) 0.0092(2) 0.0017(2) -0.0003(2)
Si3 0.0270(3) 0.0298(3) 0.0255(3) 0.0086(2) 0.0080(2) 0.0074(2)
Si4 0.0249(3) 0.0339(3) 0.0312(3) 0.0167(3) 0.0041(2) 0.0061(3)
Na1 0.0255(5) 0.0274(5) 0.0458(6) 0.0015(4) 0.0044(4) 0.0043(4)
O1 0.0277(12) 0.0219(11) 0.0400(14) -0.0020(10) 0.0025(10) 0.0015(9)
N1 0.0252(9) 0.0235(9) 0.0204(8) 0.0062(7) -0.0008(7) -0.0033(7)
N2 0.0199(8) 0.0292(9) 0.0268(9) 0.0109(7) 0.0053(7) 0.0085(7)
C1 0.0514(17) 0.0406(15) 0.0348(13) 0.0187(12) 0.0071(12) -0.0020(13)
C2 0.066(2) 0.0378(15) 0.0291(13) 0.0010(11) 0.0100(13) 0.0125(14)
C3 0.0363(15) 0.064(2) 0.0366(14) 0.0225(14) -0.0011(11) 0.0099(14)
C4 0.0431(15) 0.0320(13) 0.0474(16) 0.0143(12) 0.0042(12) 0.0093(11)
C5 0.0367(14) 0.0365(14) 0.0486(16) 0.0154(12) -0.0054(12) -0.0106(11)
C6 0.0376(14) 0.0513(17) 0.0335(13) 0.0196(12) 0.0103(11) 0.0105(12)
C7 0.063(2) 0.0403(16) 0.0370(15) 0.0022(12) 0.0129(14) 0.0075(15)
C8 0.0369(14) 0.0447(15) 0.0432(15) 0.0249(13) 0.0057(11) 0.0029(12)
C9 0.0293(13) 0.0584(18) 0.0475(16) 0.0225(14) 0.0147(12) 0.0156(12)
C10 0.059(2) 0.0499(19) 0.075(2) 0.0397(18) 0.0262(18) 0.0291(16)
C11 0.0360(14) 0.0557(18) 0.0348(13) 0.0215(13) 0.0091(11) 0.0041(12)
C12 0.0416(17) 0.072(2) 0.0417(16) 0.0267(16) -0.0086(13) -0.0108(16)

loop_
_atom_type_symbol
_atom_type_description
_atom_type_scat_dispersion_real
_atom_type_scat_dispersion_imag
_atom_type_scat_source
Zn Zn 0.2839 1.4301 'International Tables Vol C Tables 4.2.6.8 and 6.1.1.4'
Si Si 0.0817 0.0704 'International Tables Vol C Tables 4.2.6.8 and 6.1.1.4'
Na Na 0.0362 0.0249 'International Tables Vol C Tables 4.2.6.8 and 6.1.1.4'
O O 0.0106 0.0060 'International Tables Vol C Tables 4.2.6.8 and 6.1.1.4'
N N 0.0061 0.0033 'International Tables Vol C Tables 4.2.6.8 and 6.1.1.4'
C C 0.0033 0.0016 'International Tables Vol C Tables 4.2.6.8 and 6.1.1.4'
H H 0.0000 0.0000 'International Tables Vol C Tables 4.2.6.8 and 6.1.1.4'

loop_
_geom_angle_atom_site_label_1
_geom_angle_atom_site_label_2
_geom_angle_atom_site_label_3
_geom_angle
_geom_angle_site_symmetry_1
_geom_angle_site_symmetry_3
O1 Zn1 N2 108.38(8) . .
O1 Zn1 N1 110.03(8) . .
N2 Zn1 N1 141.58(9) . .
O1 Zn1 Na1 51.25(4) . .
N2 Zn1 Na1 158.61(7) . .
N1 Zn1 Na1 59.14(7) . .
O1 Zn1 Na1 49.56(4) . 2
N2 Zn1 Na1 59.23(7) . 2
N1 Zn1 Na1 158.75(7) . 2
Na1 Zn1 Na1 100.82(5) . 2
N1 Si1 C1 109.53(12) . .
N1 Si1 C2 113.57(13) . .
C1 Si1 C2 108.01(17) . .
N1 Si1 C3 113.18(13) . .
C1 Si1 C3 105.68(16) . .
C2 Si1 C3 106.45(17) . .
N1 Si1 Na1 44.50(8) . .
C1 Si1 Na1 86.10(11) . .
C2 Si1 Na1 157.92(11) . .
C3 Si1 Na1 85.05(12) . .
N1 Si2 C4 111.66(13) . .
N1 Si2 C6 109.28(13) . .
C4 Si2 C6 110.12(15) . .
N1 Si2 C5 114.37(13) . .
C4 Si2 C5 106.07(16) . .
C6 Si2 C5 105.09(16) . .
N1 Si2 Na1 42.80(8) . .
C4 Si2 Na1 141.31(11) . .
C6 Si2 Na1 69.30(11) . .
C5 Si2 Na1 111.37(12) . .
N2 Si3 C7 113.22(15) . .
N2 Si3 C8 109.53(13) . .
C7 Si3 C8 108.31(16) . .
N2 Si3 C9 113.36(13) . .
C7 Si3 C9 106.29(17) . .
C8 Si3 C9 105.74(15) . .
N2 Si3 Na1 47.42(8) . 2
C7 Si3 Na1 148.99(13) . 2
C8 Si3 Na1 67.90(11) . 2
C9 Si3 Na1 104.22(12) . 2
N2 Si4 C11 110.31(12) . .
N2 Si4 C10 114.07(15) . .
C11 Si4 C10 108.15(17) . .
N2 Si4 C12 111.73(14) . .
C11 Si4 C12 104.58(17) . .
C10 Si4 C12 107.5(2) . .
N2 Si4 Na1 47.39(8) . 2
C11 Si4 Na1 94.85(12) . 2
C10 Si4 Na1 155.52(12) . 2
C12 Si4 Na1 73.46(14) . 2
O1 Na1 N1 82.09(7) . .
O1 Na1 N2 79.75(7) . 2
N1 Na1 N2 158.96(8) . 2
O1 Na1 Zn1 40.17(3) . .
N1 Na1 Zn1 42.14(6) . .
N2 Na1 Zn1 119.73(7) 2 .
O1 Na1 Zn1 39.01(4) . 2
N1 Na1 Zn1 120.94(7) . 2
N2 Na1 Zn1 40.99(5) 2 2
Zn1 Na1 Zn1 79.18(5) . 2
O1 Na1 Si3 94.82(6) . 2
N1 Na1 Si3 165.47(7) . 2
N2 Na1 Si3 29.08(5) 2 2
Zn1 Na1 Si3 132.10(5) . 2
Zn1 Na1 Si3 58.25(4) 2 2
O1 Na1 Si4 90.06(6) . 2
N1 Na1 Si4 141.28(7) . 2
N2 Na1 Si4 29.10(5) 2 2
Zn1 Na1 Si4 122.85(5) . 2
Zn1 Na1 Si4 58.14(4) 2 2
Si3 Na1 Si4 52.49(4) 2 2
O1 Na1 Si1 91.52(6) . .
N1 Na1 Si1 28.43(5) . .
N2 Na1 Si1 141.67(7) 2 .
Zn1 Na1 Si1 58.24(5) . .
Zn1 Na1 Si1 123.65(5) 2 .
Si3 Na1 Si1 165.90(4) 2 .
Si4 Na1 Si1 115.05(5) 2 .
O1 Na1 Si2 95.26(6) . .
N1 Na1 Si2 27.44(5) . .
N2 Na1 Si2 165.78(7) 2 .
Zn1 Na1 Si2 57.50(4) . .
Zn1 Na1 Si2 131.61(5) 2 .
Si3 Na1 Si2 140.32(5) 2 .
Si4 Na1 Si2 165.12(4) 2 .
Si1 Na1 Si2 51.05(3) . .
Zn1 O1 Zn1 180.0 2 .
Zn1 O1 Na1 88.58(6) 2 2
Zn1 O1 Na1 91.42(6) . 2
Zn1 O1 Na1 91.42(6) 2 .
Zn1 O1 Na1 88.58(6) . .
Na1 O1 Na1 180.0 2 .
Si2 N1 Si1 121.58(12) . .
Si2 N1 Zn1 115.25(11) . .
Si1 N1 Zn1 115.24(11) . .
Si2 N1 Na1 109.76(11) . .
Si1 N1 Na1 107.08(10) . .
Zn1 N1 Na1 78.72(8) . .
Si3 N2 Si4 124.34(12) . .
Si3 N2 Zn1 116.23(11) . .
Si4 N2 Zn1 115.88(11) . .
Si3 N2 Na1 103.50(10) . 2
Si4 N2 Na1 103.51(10) . 2
Zn1 N2 Na1 79.78(8) . 2

loop_
_geom_bond_atom_site_label_1
_geom_bond_atom_site_label_2
_geom_bond_distance
_geom_bond_site_symmetry_2
Zn1 O1 1.8733(9) .
Zn1 N2 1.983(2) .
Zn1 N1 1.986(2) .
Zn1 Na1 2.9033(18) .
Zn1 Na1 2.975(2) 2
Si1 N1 1.726(2) .
Si1 C1 1.868(3) .
Si1 C2 1.873(3) .
Si1 C3 1.884(3) .
Si1 Na1 3.466(2) .
Si2 N1 1.723(2) .
Si2 C4 1.874(3) .
Si2 C6 1.878(3) .
Si2 C5 1.878(3) .
Si2 Na1 3.520(2) .
Si3 N2 1.714(2) .
Si3 C7 1.863(3) .
Si3 C8 1.885(3) .
Si3 C9 1.890(3) .
Si3 Na1 3.430(2) 2
Si4 N2 1.716(2) .
Si4 C11 1.871(3) .
Si4 C10 1.880(3) .
Si4 C12 1.880(4) .
Si4 Na1 3.432(2) 2
Na1 O1 2.2651(17) .
Na1 N1 2.541(3) .
Na1 N2 2.597(3) 2
Na1 Zn1 2.975(2) 2
Na1 Si3 3.430(2) 2
Na1 Si4 3.432(2) 2
O1 Zn1 1.8733(9) 2
O1 Na1 2.2651(17) 2
N2 Na1 2.597(3) 2

loop_
_geom_torsion_atom_site_label_1
_geom_torsion_atom_site_label_2
_geom_torsion_atom_site_label_3
_geom_torsion_atom_site_label_4
_geom_torsion
_geom_torsion_site_symmetry_1
_geom_torsion_site_symmetry_4
N2 Zn1 Na1 O1 -19.92(18) . .
N1 Zn1 Na1 O1 172.39(7) . .
Na1 Zn1 Na1 O1 0.0 2 .
O1 Zn1 Na1 N1 -172.39(7) . .
N2 Zn1 Na1 N1 167.69(18) . .
Na1 Zn1 Na1 N1 -172.39(7) 2 .
O1 Zn1 Na1 N2 -6.27(6) . 2
N2 Zn1 Na1 N2 -26.2(2) . 2
N1 Zn1 Na1 N2 166.12(10) . 2
Na1 Zn1 Na1 N2 -6.27(6) 2 2
O1 Zn1 Na1 Zn1 0.0 . 2
N2 Zn1 Na1 Zn1 -19.92(18) . 2
N1 Zn1 Na1 Zn1 172.39(7) . 2
Na1 Zn1 Na1 Zn1 0.0 2 2
O1 Zn1 Na1 Si3 26.55(4) . 2
N2 Zn1 Na1 Si3 6.6(2) . 2
N1 Zn1 Na1 Si3 -161.06(9) . 2
Na1 Zn1 Na1 Si3 26.55(4) 2 2
O1 Zn1 Na1 Si4 -40.28(4) . 2
N2 Zn1 Na1 Si4 -60.20(19) . 2
N1 Zn1 Na1 Si4 132.11(9) . 2
Na1 Zn1 Na1 Si4 -40.28(4) 2 2
O1 Zn1 Na1 Si1 -141.42(4) . .
N2 Zn1 Na1 Si1 -161.34(17) . .
N1 Zn1 Na1 Si1 30.97(7) . .
Na1 Zn1 Na1 Si1 -141.42(4) 2 .
O1 Zn1 Na1 Si2 157.41(4) . .
N2 Zn1 Na1 Si2 137.49(18) . .
N1 Zn1 Na1 Si2 -30.20(7) . .
Na1 Zn1 Na1 Si2 157.41(4) 2 .
N1 Si1 Na1 O1 -70.23(11) . .
C1 Si1 Na1 O1 52.96(12) . .
C2 Si1 Na1 O1 -78.0(3) . .
C3 Si1 Na1 O1 159.09(12) . .
C1 Si1 Na1 N1 123.20(15) . .
C2 Si1 Na1 N1 -7.8(3) . .
C3 Si1 Na1 N1 -130.68(15) . .
N1 Si1 Na1 N2 -145.56(14) . 2
C1 Si1 Na1 N2 -22.37(14) . 2
C2 Si1 Na1 N2 -153.4(3) . 2
C3 Si1 Na1 N2 83.76(15) . 2
N1 Si1 Na1 Zn1 -46.50(10) . .
C1 Si1 Na1 Zn1 76.69(12) . .
C2 Si1 Na1 Zn1 -54.3(3) . .
C3 Si1 Na1 Zn1 -177.18(11) . .
N1 Si1 Na1 Zn1 -93.88(11) . 2
C1 Si1 Na1 Zn1 29.31(12) . 2
C2 Si1 Na1 Zn1 -101.7(3) . 2
C3 Si1 Na1 Zn1 135.44(12) . 2
N1 Si1 Na1 Si3 172.9(2) . 2
C1 Si1 Na1 Si3 -63.9(2) . 2
C2 Si1 Na1 Si3 165.1(3) . 2
C3 Si1 Na1 Si3 42.3(2) . 2
N1 Si1 Na1 Si4 -161.01(11) . 2
C1 Si1 Na1 Si4 -37.81(12) . 2
C2 Si1 Na1 Si4 -168.8(3) . 2
C3 Si1 Na1 Si4 68.32(12) . 2
N1 Si1 Na1 Si2 25.30(10) . .
C1 Si1 Na1 Si2 148.50(11) . .
C2 Si1 Na1 Si2 17.5(3) . .
C3 Si1 Na1 Si2 -105.37(12) . .
N1 Si2 Na1 O1 61.50(11) . .
C4 Si2 Na1 O1 0.13(18) . .
C6 Si2 Na1 O1 -96.56(12) . .
C5 Si2 Na1 O1 164.76(12) . .
C4 Si2 Na1 N1 -61.4(2) . .
C6 Si2 Na1 N1 -158.05(14) . .
C5 Si2 Na1 N1 103.26(16) . .
N1 Si2 Na1 N2 130.2(3) . 2
C4 Si2 Na1 N2 68.8(3) . 2
C6 Si2 Na1 N2 -27.9(3) . 2
C5 Si2 Na1 N2 -126.6(3) . 2
N1 Si2 Na1 Zn1 47.09(10) . .
C4 Si2 Na1 Zn1 -14.28(18) . .
C6 Si2 Na1 Zn1 -110.96(11) . .
C5 Si2 Na1 Zn1 150.35(12) . .
N1 Si2 Na1 Zn1 77.39(11) . 2
C4 Si2 Na1 Zn1 16.02(19) . 2
C6 Si2 Na1 Zn1 -80.66(12) . 2
C5 Si2 Na1 Zn1 -179.35(12) . 2
N1 Si2 Na1 Si3 165.58(12) . 2
C4 Si2 Na1 Si3 104.21(18) . 2
C6 Si2 Na1 Si3 7.53(11) . 2
C5 Si2 Na1 Si3 -91.16(14) . 2
N1 Si2 Na1 Si4 -49.03(18) . 2
C4 Si2 Na1 Si4 -110.4(2) . 2
C6 Si2 Na1 Si4 152.92(19) . 2
C5 Si2 Na1 Si4 54.2(2) . 2
N1 Si2 Na1 Si1 -26.20(10) . .
C4 Si2 Na1 Si1 -87.57(18) . .
C6 Si2 Na1 Si1 175.74(11) . .
C5 Si2 Na1 Si1 77.06(13) . .
N2 Zn1 O1 Zn1 -70.4(12) . 2
N1 Zn1 O1 Zn1 110.2(12) . 2
Na1 Zn1 O1 Zn1 117.2(12) . 2
Na1 Zn1 O1 Zn1 -62.8(12) 2 2
N2 Zn1 O1 Na1 -7.53(7) . 2
N1 Zn1 O1 Na1 173.05(7) . 2
Na1 Zn1 O1 Na1 180.0 . 2
N2 Zn1 O1 Na1 172.47(7) . .
N1 Zn1 O1 Na1 -6.95(7) . .
Na1 Zn1 O1 Na1 180.0 2 .
N1 Na1 O1 Zn1 -174.85(5) . 2
N2 Na1 O1 Zn1 -5.53(5) 2 2
Zn1 Na1 O1 Zn1 180.0 . 2
Si3 Na1 O1 Zn1 19.44(3) 2 2
Si4 Na1 O1 Zn1 -32.90(3) 2 2
Si1 Na1 O1 Zn1 -147.96(3) . 2
Si2 Na1 O1 Zn1 161.02(3) . 2
N1 Na1 O1 Zn1 5.15(5) . .
N2 Na1 O1 Zn1 174.47(5) 2 .
Zn1 Na1 O1 Zn1 180.0 2 .
Si3 Na1 O1 Zn1 -160.56(3) 2 .
Si4 Na1 O1 Zn1 147.10(3) 2 .
Si1 Na1 O1 Zn1 32.04(3) . .
Si2 Na1 O1 Zn1 -18.98(3) . .
N1 Na1 O1 Na1 -103(5) . 2
N2 Na1 O1 Na1 67(5) 2 2
Zn1 Na1 O1 Na1 -108(5) . 2
Zn1 Na1 O1 Na1 72(5) 2 2
Si3 Na1 O1 Na1 92(5) 2 2
Si4 Na1 O1 Na1 39(5) 2 2
Si1 Na1 O1 Na1 -76(5) . 2
Si2 Na1 O1 Na1 -127(5) . 2
C4 Si2 N1 Si1 -90.23(18) . .
C6 Si2 N1 Si1 147.69(15) . .
C5 Si2 N1 Si1 30.2(2) . .
Na1 Si2 N1 Si1 125.95(18) . .
C4 Si2 N1 Zn1 57.28(16) . .
C6 Si2 N1 Zn1 -64.79(16) . .
C5 Si2 N1 Zn1 177.74(14) . .
Na1 Si2 N1 Zn1 -86.54(12) . .
C4 Si2 N1 Na1 143.82(13) . .
C6 Si2 N1 Na1 21.74(14) . .
C5 Si2 N1 Na1 -95.73(16) . .
C1 Si1 N1 Si2 170.49(16) . .
C2 Si1 N1 Si2 49.6(2) . .
C3 Si1 N1 Si2 -71.9(2) . .
Na1 Si1 N1 Si2 -127.16(18) . .
C1 Si1 N1 Zn1 22.98(18) . .
C2 Si1 N1 Zn1 -97.86(17) . .
C3 Si1 N1 Zn1 140.60(16) . .
Na1 Si1 N1 Zn1 85.33(12) . .
C1 Si1 N1 Na1 -62.35(16) . .
C2 Si1 N1 Na1 176.81(14) . .
C3 Si1 N1 Na1 55.28(16) . .
O1 Zn1 N1 Si2 112.99(11) . .
N2 Zn1 N1 Si2 -66.13(18) . .
Na1 Zn1 N1 Si2 106.68(13) . .
Na1 Zn1 N1 Si2 127.71(14) 2 .
O1 Zn1 N1 Si1 -97.40(11) . .
N2 Zn1 N1 Si1 83.48(17) . .
Na1 Zn1 N1 Si1 -103.71(13) . .
Na1 Zn1 N1 Si1 -82.7(2) 2 .
O1 Zn1 N1 Na1 6.31(6) . .
N2 Zn1 N1 Na1 -172.81(11) . .
Na1 Zn1 N1 Na1 21.0(2) 2 .
O1 Na1 N1 Si2 -117.93(10) . .
N2 Na1 N1 Si2 -148.5(2) 2 .
Zn1 Na1 N1 Si2 -112.99(12) . .
Zn1 Na1 N1 Si2 -121.71(9) 2 .
Si3 Na1 N1 Si2 -39.3(3) 2 .
Si4 Na1 N1 Si2 161.95(7) 2 .
Si1 Na1 N1 Si2 133.83(16) . .
O1 Na1 N1 Si1 108.24(10) . .
N2 Na1 N1 Si1 77.7(2) 2 .
Zn1 Na1 N1 Si1 113.18(12) . .
Zn1 Na1 N1 Si1 104.46(10) 2 .
Si3 Na1 N1 Si1 -173.15(19) 2 .
Si4 Na1 N1 Si1 28.12(15) 2 .
Si2 Na1 N1 Si1 -133.83(16) . .
O1 Na1 N1 Zn1 -4.95(5) . .
N2 Na1 N1 Zn1 -35.5(2) 2 .
Zn1 Na1 N1 Zn1 -8.72(9) 2 .
Si3 Na1 N1 Zn1 73.7(3) 2 .
Si4 Na1 N1 Zn1 -85.06(10) 2 .
Si1 Na1 N1 Zn1 -113.18(12) . .
Si2 Na1 N1 Zn1 112.99(12) . .
C7 Si3 N2 Si4 -92.2(2) . .
C8 Si3 N2 Si4 146.82(16) . .
C9 Si3 N2 Si4 29.0(2) . .
Na1 Si3 N2 Si4 117.07(18) 2 .
C7 Si3 N2 Zn1 65.63(18) . .
C8 Si3 N2 Zn1 -55.36(16) . .
C9 Si3 N2 Zn1 -173.19(14) . .
Na1 Si3 N2 Zn1 -85.11(12) 2 .
C7 Si3 N2 Na1 150.74(14) . 2
C8 Si3 N2 Na1 29.75(14) . 2
C9 Si3 N2 Na1 -88.08(15) . 2
C11 Si4 N2 Si3 165.53(16) . .
C10 Si4 N2 Si3 43.6(2) . .
C12 Si4 N2 Si3 -78.6(2) . .
Na1 Si4 N2 Si3 -117.06(18) 2 .
C11 Si4 N2 Zn1 7.64(17) . .
C10 Si4 N2 Zn1 -114.30(17) . .
C12 Si4 N2 Zn1 123.52(18) . .
Na1 Si4 N2 Zn1 85.05(12) 2 .
C11 Si4 N2 Na1 -77.41(15) . 2
C10 Si4 N2 Na1 160.65(15) . 2
C12 Si4 N2 Na1 38.47(18) . 2
O1 Zn1 N2 Si3 106.77(11) . .
N1 Zn1 N2 Si3 -74.10(18) . .
Na1 Zn1 N2 Si3 123.04(15) . .
Na1 Zn1 N2 Si3 100.11(13) 2 .
O1 Zn1 N2 Si4 -93.50(11) . .
N1 Zn1 N2 Si4 85.63(16) . .
Na1 Zn1 N2 Si4 -77.2(2) . .
Na1 Zn1 N2 Si4 -100.16(13) 2 .
O1 Zn1 N2 Na1 6.66(6) . 2
N1 Zn1 N2 Na1 -174.21(10) . 2
Na1 Zn1 N2 Na1 22.9(2) . 2
